data_2211140
loop_
_publ_author_name
'Bustos, Carlos'
'S\'anchez, Christian'
'Schott, Eduardo'
'Garland, Maria Teresa'
'Alvarez-Thon, Luis'

_publ_section_title
;Intramolecular \p--\p stacking and bromine interactions in
 (2,2'-bipyridine-\k^2^<i>N</i>,<i>N</i>')dibromo-<i>cis</i>-bis[1,1-diphenylhydrazido(2{-})]molybdenum(VI)
;
_journal_coeditor_code NG2129
_journal_issue 11
_journal_name_full 'Acta Crystallographica Section E'
_journal_page_first m3104
_journal_page_last m3106
_journal_paper_doi 10.1107/S1600536806043996
_journal_volume 62
_journal_year 2006
_chemical_formula_iupac '[Mo (C12 H10 N2)2 Br2 (C10 H8 N2)]'
_chemical_formula_moiety 'C34 H28 Br2 Mo N6'
_chemical_formula_sum 'C34 H28 Br2 Mo N6'
_chemical_formula_weight 776.36
_chemical_name_systematic
;
(2,2'-bipyridine-\k^2^N,N')dibromo-<i>cis</i>-bis[1,1-
diphenylhydrazido(2-)]molybdenum(VI)
;
_space_group_IT_number 2
_symmetry_cell_setting triclinic
_symmetry_space_group_name_Hall '-P 1'
_symmetry_space_group_name_H-M 'P -1'
_atom_sites_solution_hydrogens geom
_atom_sites_solution_primary direct
_atom_sites_solution_secondary difmap
_cell_angle_alpha 96.731(2)
_cell_angle_beta 98.989(2)
_cell_angle_gamma 117.028(2)
_cell_formula_units_Z 2
_cell_length_a 9.7449(11)
_cell_length_b 10.6706(12)
_cell_length_c 17.883(2)
_cell_measurement_reflns_used 999
_cell_measurement_temperature 298
_cell_measurement_theta_max 26.4
_cell_measurement_theta_min 2.2
_cell_volume 1598.2(3)
_computing_cell_refinement 'SAINT (Bruker, 2000)'
_computing_data_collection 'SMART (Bruker, 2001)'
_computing_data_reduction SAINT
_computing_molecular_graphics 'XP in SHELXTL/PC (Sheldrick, 1994)'
_computing_publication_material 'PLATON (Spek, 2003) and MERCURY (Macrae <i>et al.</i>,  2006)'
_computing_structure_refinement 'SHELXL97 (Sheldrick, 1997)'
_computing_structure_solution 'SHELXS97 (Sheldrick, 1997)'
_diffrn_ambient_temperature 298
_diffrn_measured_fraction_theta_full 0.988
_diffrn_measured_fraction_theta_max 0.986
_diffrn_measurement_device_type 'Bruker SMART CCD area-detector'
_diffrn_measurement_method '\f and \w'
_diffrn_radiation_type MoK\a
_diffrn_radiation_wavelength 0.71073
_diffrn_reflns_av_R_equivalents 0.0261
_diffrn_reflns_av_sigmaI/netI 0.0468
_diffrn_reflns_limit_h_max 12
_diffrn_reflns_limit_h_min -12
_diffrn_reflns_limit_k_max 13
_diffrn_reflns_limit_k_min -13
_diffrn_reflns_limit_l_max 22
_diffrn_reflns_limit_l_min -22
_diffrn_reflns_number 12970
_diffrn_reflns_reduction_process
;
;
_diffrn_reflns_theta_full 26.0
_diffrn_reflns_theta_max 26.4
_diffrn_reflns_theta_min 2.2
_diffrn_standards_number 0
_exptl_absorpt_coefficient_mu 2.944
_exptl_absorpt_correction_T_max 0.702
_exptl_absorpt_correction_T_min 0.383
_exptl_absorpt_correction_type multi-scan
_exptl_absorpt_process_details '[SADABS (Sheldrick, 1996) in SAINT (Bruker, 2000)]'
_exptl_crystal_colour Red
_exptl_crystal_density_diffrn 1.613
_exptl_crystal_density_method 'not measured'
_exptl_crystal_description Polyhedron
_exptl_crystal_F_000 772
_exptl_crystal_size_max 0.38
_exptl_crystal_size_mid 0.28
_exptl_crystal_size_min 0.12
_refine_diff_density_max 0.63
_refine_diff_density_min -0.31
_refine_ls_extinction_method none
_refine_ls_goodness_of_fit_ref 0.99
_refine_ls_hydrogen_treatment constr
_refine_ls_matrix_type full
_refine_ls_number_parameters 388
_refine_ls_number_reflns 6449
_refine_ls_number_restraints 0
_refine_ls_restrained_S_all 0.986
_refine_ls_R_factor_all 0.0599
_refine_ls_R_factor_gt 0.0420
_refine_ls_shift/su_max 0.001
_refine_ls_shift/su_mean 0.000
_refine_ls_structure_factor_coef Fsqd
_refine_ls_weighting_details 'calc w = 1/[\s^2^(Fo^2^)+(0.0517P)^2^] where P=(Fo^2^+2Fc^2^)/3'
_refine_ls_weighting_scheme calc
_refine_ls_wR_factor_gt 0.0920
_refine_ls_wR_factor_ref 0.0996
_reflns_number_gt 4921
_reflns_number_total 6449
_reflns_threshold_expression I>2\s(I)
_cod_data_source_file ng2129.cif
_cod_data_source_block I
_cod_database_code 2211140
_cod_database_fobs_code 2211140

loop_
_symmetry_equiv_pos_site_id
_symmetry_equiv_pos_as_xyz
1 x,y,z
2 -x,-y,-z

loop_
_atom_site_aniso_label
_atom_site_aniso_U_11
_atom_site_aniso_U_22
_atom_site_aniso_U_33
_atom_site_aniso_U_12
_atom_site_aniso_U_13
_atom_site_aniso_U_23
Mo1 0.0425(2) 0.0354(2) 0.0443(2) 0.02120(10) 0.0191(2) 0.01550(10)
Br1 0.0498(2) 0.0577(3) 0.0530(3) 0.0184(2) 0.0120(2) 0.0165(2)
Br2 0.0582(3) 0.0458(2) 0.0586(3) 0.0148(2) 0.0128(2) 0.0114(2)
N1 0.0435(17) 0.0433(17) 0.0466(19) 0.0229(15) 0.0164(15) 0.0131(15)
N2 0.056(2) 0.0448(18) 0.053(2) 0.0285(16) 0.0183(16) 0.0205(16)
N3 0.0449(18) 0.0424(17) 0.0468(19) 0.0175(15) 0.0158(15) 0.0089(15)
N4 0.062(2) 0.0464(19) 0.050(2) 0.0260(17) 0.0274(17) 0.0111(16)
N5 0.0349(16) 0.0371(16) 0.053(2) 0.0177(14) 0.0133(14) 0.0136(14)
N6 0.0416(17) 0.0425(17) 0.058(2) 0.0252(15) 0.0205(15) 0.0245(15)
C1 0.059(3) 0.054(2) 0.051(3) 0.031(2) 0.019(2) 0.018(2)
C2 0.067(3) 0.074(3) 0.050(3) 0.033(3) 0.028(2) 0.016(2)
C3 0.067(3) 0.070(3) 0.066(3) 0.032(3) 0.030(2) 0.000(3)
C4 0.062(3) 0.055(3) 0.068(3) 0.036(2) 0.018(2) 0.005(2)
C5 0.041(2) 0.039(2) 0.053(2) 0.0196(17) 0.0090(18) 0.0043(18)
C6 0.047(2) 0.038(2) 0.056(3) 0.0224(18) 0.0106(19) 0.0118(18)
C7 0.072(3) 0.063(3) 0.082(3) 0.046(3) 0.016(3) 0.020(3)
C8 0.092(4) 0.077(3) 0.093(4) 0.056(3) 0.011(3) 0.036(3)
C9 0.091(4) 0.066(3) 0.073(3) 0.040(3) 0.015(3) 0.034(3)
C10 0.077(3) 0.060(3) 0.060(3) 0.038(2) 0.024(2) 0.030(2)
C11 0.049(2) 0.051(2) 0.053(3) 0.023(2) 0.024(2) 0.018(2)
C12 0.079(3) 0.055(3) 0.067(3) 0.030(2) 0.036(3) 0.022(2)
C13 0.095(4) 0.050(3) 0.105(4) 0.028(3) 0.053(3) 0.032(3)
C14 0.111(5) 0.088(4) 0.112(5) 0.053(4) 0.064(4) 0.063(4)
C15 0.117(5) 0.127(5) 0.069(4) 0.066(4) 0.049(4) 0.058(4)
C16 0.081(3) 0.078(3) 0.054(3) 0.037(3) 0.030(3) 0.020(3)
C17 0.061(3) 0.057(2) 0.040(2) 0.035(2) 0.0128(19) 0.0078(19)
C18 0.071(3) 0.092(4) 0.060(3) 0.051(3) 0.009(2) 0.002(3)
C19 0.105(5) 0.137(5) 0.065(3) 0.096(5) 0.008(3) 0.004(4)
C20 0.176(7) 0.112(5) 0.072(4) 0.112(6) 0.006(4) 0.006(4)
C21 0.138(6) 0.062(3) 0.084(4) 0.053(4) 0.018(4) 0.004(3)
C22 0.087(3) 0.053(3) 0.061(3) 0.033(3) 0.022(3) 0.008(2)
C23 0.0377(19) 0.046(2) 0.039(2) 0.0234(17) 0.0104(16) 0.0144(17)
C24 0.038(2) 0.045(2) 0.054(2) 0.0193(18) 0.0114(18) 0.0136(18)
C25 0.044(2) 0.076(3) 0.059(3) 0.029(2) 0.021(2) 0.022(2)
C26 0.069(3) 0.093(4) 0.075(3) 0.060(3) 0.033(3) 0.031(3)
C27 0.082(3) 0.070(3) 0.076(3) 0.057(3) 0.035(3) 0.032(3)
C28 0.057(2) 0.046(2) 0.061(3) 0.029(2) 0.024(2) 0.023(2)
C29 0.041(2) 0.0383(19) 0.050(2) 0.0225(17) 0.0185(18) 0.0147(17)
C30 0.053(2) 0.055(2) 0.058(3) 0.021(2) 0.011(2) 0.015(2)
C31 0.087(4) 0.064(3) 0.053(3) 0.038(3) 0.031(3) 0.024(2)
C32 0.075(3) 0.054(3) 0.098(4) 0.040(3) 0.060(3) 0.038(3)
C33 0.048(3) 0.081(3) 0.124(5) 0.033(3) 0.039(3) 0.059(3)
C34 0.046(2) 0.067(3) 0.083(3) 0.029(2) 0.018(2) 0.041(3)

loop_
_atom_site_type_symbol
_atom_site_label
_atom_site_fract_x
_atom_site_fract_y
_atom_site_fract_z
_atom_site_U_iso_or_equiv
_atom_site_thermal_displace_type
_atom_site_calc_flag
_atom_site_refinement_flags
_atom_site_occupancy
Mo Mo1 0.06731(4) 0.03946(3) 0.22582(2) 0.03800(10) Uani . . 1.000
Br Br1 0.34224(5) 0.22853(5) 0.31331(2) 0.0561(2) Uani . . 1.000
Br Br2 -0.17049(5) -0.17927(4) 0.12868(3) 0.0584(2) Uani . . 1.000
N N1 0.1981(3) -0.0127(3) 0.14091(17) 0.0426(10) Uani . . 1.000
N N2 0.1599(4) -0.1094(3) 0.26951(19) 0.0480(11) Uani . . 1.000
N N3 -0.0411(3) 0.0208(3) 0.29760(18) 0.0456(10) Uani . . 1.000
N N4 -0.1274(4) 0.0224(3) 0.34753(19) 0.0510(11) Uani . . 1.000
N N5 0.0569(3) 0.1743(3) 0.18040(18) 0.0408(10) Uani . . 1.000
N N6 0.0403(3) 0.2802(3) 0.15762(18) 0.0430(10) Uani . . 1.000
C C1 0.2037(5) 0.0295(4) 0.0740(2) 0.0518(16) Uani . . 1.000
C C2 0.2651(5) -0.0130(5) 0.0185(3) 0.0620(17) Uani . . 1.000
C C3 0.3225(5) -0.1063(5) 0.0327(3) 0.0677(17) Uani . . 1.000
C C4 0.3212(5) -0.1489(4) 0.1017(3) 0.0590(17) Uani . . 1.000
C C5 0.2576(4) -0.1018(4) 0.1549(2) 0.0450(12) Uani . . 1.000
C C6 0.2501(4) -0.1434(4) 0.2303(2) 0.0463(14) Uani . . 1.000
C C7 0.3293(5) -0.2114(5) 0.2606(3) 0.0668(17) Uani . . 1.000
C C8 0.3179(6) -0.2440(5) 0.3326(3) 0.081(2) Uani . . 1.000
C C9 0.2268(6) -0.2097(5) 0.3717(3) 0.0746(19) Uani . . 1.000
C C10 0.1493(5) -0.1429(4) 0.3387(3) 0.0611(17) Uani . . 1.000
C C11 -0.2055(4) -0.1033(4) 0.3774(2) 0.0493(14) Uani . . 1.000
C C12 -0.2706(5) -0.2367(5) 0.3304(3) 0.0648(17) Uani . . 1.000
C C13 -0.3435(6) -0.3573(5) 0.3597(3) 0.081(2) Uani . . 1.000
C C14 -0.3521(7) -0.3459(7) 0.4351(4) 0.093(3) Uani . . 1.000
C C15 -0.2859(7) -0.2142(7) 0.4818(3) 0.095(3) Uani . . 1.000
C C16 -0.2116(6) -0.0917(5) 0.4541(3) 0.0692(17) Uani . . 1.000
C C17 -0.1365(5) 0.1511(4) 0.3705(2) 0.0502(14) Uani . . 1.000
C C18 -0.2720(6) 0.1432(6) 0.3885(3) 0.0718(19) Uani . . 1.000
C C19 -0.2776(8) 0.2691(8) 0.4106(3) 0.090(3) Uani . . 1.000
C C20 -0.1520(10) 0.3969(8) 0.4121(3) 0.107(3) Uani . . 1.000
C C21 -0.0200(8) 0.4040(6) 0.3940(3) 0.095(3) Uani . . 1.000
C C22 -0.0103(6) 0.2806(5) 0.3731(3) 0.0671(17) Uani . . 1.000
C C23 -0.0850(4) 0.3048(4) 0.1729(2) 0.0389(11) Uani . . 1.000
C C24 -0.2207(4) 0.1941(4) 0.1835(2) 0.0456(12) Uani . . 1.000
C C25 -0.3409(5) 0.2204(5) 0.1989(2) 0.0578(16) Uani . . 1.000
C C26 -0.3266(6) 0.3550(5) 0.2030(3) 0.0674(19) Uani . . 1.000
C C27 -0.1914(6) 0.4645(5) 0.1927(3) 0.0643(17) Uani . . 1.000
C C28 -0.0698(5) 0.4412(4) 0.1786(2) 0.0507(14) Uani . . 1.000
C C29 0.1549(4) 0.3702(4) 0.1195(2) 0.0403(11) Uani . . 1.000
C C30 0.1079(5) 0.3982(4) 0.0498(2) 0.0574(14) Uani . . 1.000
C C31 0.2205(6) 0.4853(5) 0.0146(3) 0.0645(19) Uani . . 1.000
C C32 0.3766(6) 0.5440(4) 0.0479(3) 0.0651(19) Uani . . 1.000
C C33 0.4233(5) 0.5155(5) 0.1167(3) 0.078(2) Uani . . 1.000
C C34 0.3124(5) 0.4294(5) 0.1532(3) 0.0620(16) Uani . . 1.000
H H1 0.16350 0.09160 0.06420 0.0620 Uiso calc R 1.000
H H2 0.26800 0.02010 -0.02740 0.0740 Uiso calc R 1.000
H H3 0.36180 -0.14010 -0.00430 0.0820 Uiso calc R 1.000
H H4 0.36290 -0.20950 0.11270 0.0700 Uiso calc R 1.000
H H7 0.39020 -0.23530 0.23280 0.0800 Uiso calc R 1.000
H H8 0.37200 -0.28890 0.35400 0.0970 Uiso calc R 1.000
H H9 0.21720 -0.23120 0.42020 0.0900 Uiso calc R 1.000
H H10 0.08670 -0.11990 0.36560 0.0730 Uiso calc R 1.000
H H12 -0.26530 -0.24560 0.27870 0.0780 Uiso calc R 1.000
H H13 -0.38770 -0.44800 0.32760 0.0980 Uiso calc R 1.000
H H14 -0.40320 -0.42820 0.45440 0.1110 Uiso calc R 1.000
H H15 -0.29070 -0.20640 0.53360 0.1130 Uiso calc R 1.000
H H16 -0.16570 -0.00150 0.48690 0.0830 Uiso calc R 1.000
H H18 -0.35880 0.05430 0.38580 0.0860 Uiso calc R 1.000
H H19 -0.36720 0.26570 0.42430 0.1090 Uiso calc R 1.000
H H20 -0.15680 0.48140 0.42580 0.1280 Uiso calc R 1.000
H H21 0.06540 0.49320 0.39560 0.1140 Uiso calc R 1.000
H H22 0.08120 0.28580 0.36090 0.0810 Uiso calc R 1.000
H H24 -0.23140 0.10240 0.18040 0.0550 Uiso calc R 1.000
H H25 -0.43250 0.14610 0.20660 0.0700 Uiso calc R 1.000
H H26 -0.40860 0.37160 0.21260 0.0810 Uiso calc R 1.000
H H27 -0.18180 0.55580 0.19530 0.0780 Uiso calc R 1.000
H H28 0.02290 0.51700 0.17290 0.0610 Uiso calc R 1.000
H H30 0.00070 0.35850 0.02650 0.0690 Uiso calc R 1.000
H H31 0.18880 0.50390 -0.03280 0.0770 Uiso calc R 1.000
H H32 0.45180 0.60380 0.02390 0.0780 Uiso calc R 1.000
H H33 0.53080 0.55440 0.13920 0.0930 Uiso calc R 1.000
H H34 0.34490 0.41170 0.20070 0.0740 Uiso calc R 1.000

loop_
_atom_type_symbol
_atom_type_description
_atom_type_scat_dispersion_real
_atom_type_scat_dispersion_imag
_atom_type_scat_source
N N 0.0061 0.0033 'International Tables Vol C Tables 4.2.6.8 and 6.1.1.4'
Mo Mo -1.6832 0.6857 'International Tables Vol C Tables 4.2.6.8 and 6.1.1.4'
Br Br -0.2901 2.4595 'International Tables Vol C Tables 4.2.6.8 and 6.1.1.4'
H H 0.0000 0.0000 'International Tables Vol C Tables 4.2.6.8 and 6.1.1.4'
C C 0.0033 0.0016 'International Tables Vol C Tables 4.2.6.8 and 6.1.1.4'

loop_
_geom_angle_atom_site_label_1
_geom_angle_atom_site_label_2
_geom_angle_atom_site_label_3
_geom_angle
_geom_angle_publ_flag
Br1 Mo1 Br2 166.50(2) yes
Br1 Mo1 N1 87.98(8) yes
Br1 Mo1 N2 79.40(8) yes
Br1 Mo1 N3 97.03(10) yes
Br1 Mo1 N5 90.07(10) yes
Br2 Mo1 N1 80.18(8) yes
Br2 Mo1 N2 90.37(8) yes
Br2 Mo1 N3 91.99(10) yes
Br2 Mo1 N5 96.97(10) yes
N1 Mo1 N2 69.91(12) yes
N1 Mo1 N3 159.64(12) no
N1 Mo1 N5 93.03(13) no
N2 Mo1 N3 91.55(14) no
N2 Mo1 N5 160.06(14) no
N3 Mo1 N5 106.63(15) yes
Mo1 N1 C1 122.5(3) no
Mo1 N1 C5 119.4(2) no
C1 N1 C5 117.7(3) no
Mo1 N2 C6 118.8(2) no
Mo1 N2 C10 121.7(3) no
C6 N2 C10 118.6(4) no
Mo1 N3 N4 170.9(3) yes
N3 N4 C11 118.6(3) yes
N3 N4 C17 118.8(3) no
C11 N4 C17 122.6(4) no
Mo1 N5 N6 169.6(3) yes
N5 N6 C23 120.1(3) no
N5 N6 C29 117.6(3) no
C23 N6 C29 122.3(3) no
N1 C1 C2 123.9(4) no
C1 C2 C3 117.9(5) no
C2 C3 C4 119.3(5) no
C3 C4 C5 119.6(4) no
N1 C5 C4 121.5(4) no
N1 C5 C6 115.3(3) no
C4 C5 C6 123.2(4) no
N2 C6 C5 115.6(4) no
N2 C6 C7 120.9(4) no
C5 C6 C7 123.5(4) no
C6 C7 C8 119.6(5) no
C7 C8 C9 119.2(5) no
C8 C9 C10 119.0(5) no
N2 C10 C9 122.7(5) no
N4 C11 C12 120.0(4) no
N4 C11 C16 120.5(4) no
C12 C11 C16 119.5(4) no
C11 C12 C13 119.8(5) no
C12 C13 C14 120.8(5) no
C13 C14 C15 119.5(6) no
C14 C15 C16 121.0(5) no
C11 C16 C15 119.5(5) no
N4 C17 C18 120.4(4) no
N4 C17 C22 119.0(5) no
C18 C17 C22 120.7(5) no
C17 C18 C19 119.2(6) no
C18 C19 C20 119.5(8) no
C19 C20 C21 121.1(8) no
C20 C21 C22 120.6(6) no
C17 C22 C21 119.0(6) no
N6 C23 C24 120.3(4) no
N6 C23 C28 120.0(4) no
C24 C23 C28 119.7(4) no
C23 C24 C25 119.4(4) no
C24 C25 C26 120.7(5) no
C25 C26 C27 119.6(6) no
C26 C27 C28 120.6(5) no
C23 C28 C27 119.9(4) no
N6 C29 C30 120.8(4) no
N6 C29 C34 119.5(4) no
C30 C29 C34 119.8(4) no
C29 C30 C31 119.5(5) no
C30 C31 C32 120.8(5) no
C31 C32 C33 119.7(5) no
C32 C33 C34 120.4(5) no
C29 C34 C33 119.8(5) no
N1 C1 H1 118.00 no
C2 C1 H1 118.00 no
C1 C2 H2 121.00 no
C3 C2 H2 121.00 no
C2 C3 H3 120.00 no
C4 C3 H3 120.00 no
C3 C4 H4 120.00 no
C5 C4 H4 120.00 no
C6 C7 H7 120.00 no
C8 C7 H7 120.00 no
C7 C8 H8 120.00 no
C9 C8 H8 120.00 no
C8 C9 H9 120.00 no
C10 C9 H9 121.00 no
N2 C10 H10 119.00 no
C9 C10 H10 119.00 no
C11 C12 H12 120.00 no
C13 C12 H12 120.00 no
C12 C13 H13 120.00 no
C14 C13 H13 120.00 no
C13 C14 H14 120.00 no
C15 C14 H14 120.00 no
C14 C15 H15 119.00 no
C16 C15 H15 120.00 no
C11 C16 H16 120.00 no
C15 C16 H16 120.00 no
C17 C18 H18 120.00 no
C19 C18 H18 120.00 no
C18 C19 H19 120.00 no
C20 C19 H19 120.00 no
C19 C20 H20 119.00 no
C21 C20 H20 119.00 no
C20 C21 H21 120.00 no
C22 C21 H21 120.00 no
C17 C22 H22 121.00 no
C21 C22 H22 120.00 no
C23 C24 H24 120.00 no
C25 C24 H24 120.00 no
C24 C25 H25 120.00 no
C26 C25 H25 120.00 no
C25 C26 H26 120.00 no
C27 C26 H26 120.00 no
C26 C27 H27 120.00 no
C28 C27 H27 120.00 no
C23 C28 H28 120.00 no
C27 C28 H28 120.00 no
C29 C30 H30 120.00 no
C31 C30 H30 120.00 no
C30 C31 H31 120.00 no
C32 C31 H31 120.00 no
C31 C32 H32 120.00 no
C33 C32 H32 120.00 no
C32 C33 H33 120.00 no
C34 C33 H33 120.00 no
C29 C34 H34 120.00 no
C33 C34 H34 120.00 no

loop_
_geom_bond_atom_site_label_1
_geom_bond_atom_site_label_2
_geom_bond_distance
_geom_bond_publ_flag
Mo1 Br1 2.5950(7) yes
Mo1 Br2 2.5906(6) yes
Mo1 N1 2.300(3) yes
Mo1 N2 2.307(4) yes
Mo1 N3 1.760(3) yes
Mo1 N5 1.767(3) yes
N1 C1 1.327(5) no
N1 C5 1.347(5) no
N2 C6 1.349(6) no
N2 C10 1.334(6) no
N3 N4 1.323(5) yes
N4 C11 1.425(5) no
N4 C17 1.433(5) no
N5 N6 1.312(4) yes
N6 C23 1.419(5) no
N6 C29 1.432(5) no
C1 C2 1.370(7) no
C2 C3 1.375(7) no
C3 C4 1.364(7) no
C4 C5 1.377(7) no
C5 C6 1.470(5) no
C6 C7 1.373(7) no
C7 C8 1.381(7) no
C8 C9 1.357(9) no
C9 C10 1.369(8) no
C11 C12 1.367(6) no
C11 C16 1.376(6) no
C12 C13 1.371(7) no
C13 C14 1.359(9) no
C14 C15 1.350(9) no
C15 C16 1.372(8) no
C17 C18 1.376(8) no
C17 C22 1.359(7) no
C18 C19 1.383(10) no
C19 C20 1.350(11) no
C20 C21 1.346(13) no
C21 C22 1.375(9) no
C23 C24 1.375(6) no
C23 C28 1.384(6) no
C24 C25 1.381(7) no
C25 C26 1.370(7) no
C26 C27 1.365(8) no
C27 C28 1.370(8) no
C29 C30 1.373(5) no
C29 C34 1.363(7) no
C30 C31 1.375(7) no
C31 C32 1.351(8) no
C32 C33 1.361(7) no
C33 C34 1.377(7) no
C1 H1 0.9300 no
C2 H2 0.9300 no
C3 H3 0.9300 no
C4 H4 0.9300 no
C7 H7 0.9300 no
C8 H8 0.9300 no
C9 H9 0.9300 no
C10 H10 0.9300 no
C12 H12 0.9300 no
C13 H13 0.9300 no
C14 H14 0.9300 no
C15 H15 0.9300 no
C16 H16 0.9300 no
C18 H18 0.9300 no
C19 H19 0.9300 no
C20 H20 0.9300 no
C21 H21 0.9300 no
C22 H22 0.9300 no
C24 H24 0.9300 no
C25 H25 0.9300 no
C26 H26 0.9300 no
C27 H27 0.9300 no
C28 H28 0.9300 no
C30 H30 0.9300 no
C31 H31 0.9300 no
C32 H32 0.9300 no
C33 H33 0.9300 no
C34 H34 0.9300 no

loop_
_geom_contact_atom_site_label_1
_geom_contact_atom_site_label_2
_geom_contact_distance
_geom_contact_site_symmetry_2
_geom_contact_publ_flag
Mo1 C22 3.864(6) . no
Mo1 C24 3.874(4) . no
Mo1 H12 3.6500 . no
Mo1 H22 3.2900 . no
Mo1 H24 3.2800 . no
Br1 N1 3.407(3) . no
Br1 N2 3.139(3) . no
Br1 N3 3.309(3) . no
Br1 N5 3.141(3) . no
Br1 C6 3.705(4) . no
Br1 C10 3.656(4) . no
Br1 C19 3.646(8) 1_655 no
Br2 N2 3.480(4) . no
Br2 N3 3.182(3) . no
Br2 N5 3.308(3) . no
Br2 C1 3.668(5) . no
Br2 C31 3.697(5) 2_555 no
Br2 N1 3.158(3) . no
Br1 H15 2.8800 2_556 no
Br1 H34 2.9600 . no
Br1 H19 3.0300 1_655 no
Br1 H22 3.0900 . no
Br1 H26 3.1800 1_655 no
Br1 H13 3.2000 1_665 no
Br2 H27 3.1600 1_545 no
Br2 H33 3.0600 1_445 no
Br2 H12 3.0300 . no
Br2 H2 2.9500 2_555 no
N1 Br1 3.407(3) . no
N1 Br2 3.158(3) . no
N1 N2 2.640(4) . no
N1 N5 2.974(5) . no
N1 C6 2.381(5) . no
N2 Br1 3.139(3) . no
N2 Br2 3.480(4) . no
N2 N1 2.640(4) . no
N2 N3 2.939(5) . no
N2 C5 2.386(5) . no
N3 Br1 3.309(3) . no
N3 Br2 3.182(3) . no
N3 N2 2.939(5) . no
N3 N5 2.828(4) . no
N3 C10 3.139(6) . no
N5 C1 3.198(6) . no
N5 Br2 3.308(3) . no
N5 N1 2.974(5) . no
N5 Br1 3.141(3) . no
N5 N3 2.828(4) . no
N3 H12 2.6200 . no
N3 H22 2.5400 . no
N3 H10 2.6300 . no
N5 H1 2.6900 . no
N5 H24 2.5500 . no
N5 H34 2.7300 . no
C16 C18 3.134(8) . no
C17 C24 3.451(5) . no
C18 C16 3.134(8) . no
C19 Br1 3.646(8) 1_455 no
C20 C21 3.545(8) 2_566 no
C21 C20 3.545(8) 2_566 no
C22 C24 3.453(6) . no
C22 Mo1 3.864(6) . no
C24 C17 3.451(5) . no
C24 C22 3.453(6) . no
C24 Mo1 3.874(4) . no
C28 C30 3.199(6) . no
C30 C28 3.199(6) . no
C31 Br2 3.697(5) 2_555 no
C32 C32 3.545(8) 2_665 no
C3 H30 2.9800 2_555 no
C4 H25 3.0900 1_655 no
C4 H7 2.7200 . no
C5 H25 2.8800 1_655 no
C7 H28 3.0600 1_545 no
C7 H4 2.7200 . no
C9 H21 2.9500 1_545 no
C11 H18 2.7200 . no
C11 H10 2.9700 . no
C12 H10 3.0400 . no
C16 H18 2.8100 . no
C17 H16 2.7600 . no
C18 H16 2.8400 . no
C23 H30 2.9100 . no
C27 H31 2.9200 2_565 no
C28 H31 2.9200 2_565 no
C28 H30 3.0400 . no
C29 H28 2.6200 . no
C29 H1 3.0600 . no
C30 H28 2.8300 . no
C31 H4 3.0700 1_565 no
C32 H4 2.8200 1_565 no
C32 H32 3.0900 2_665 no
H1 N5 2.6900 . no
H1 C29 3.0600 . no
H2 Br2 2.9500 2_555 no
H4 C7 2.7200 . no
H4 C31 3.0700 1_545 no
H4 C32 2.8200 1_545 no
H4 H7 2.1900 . no
H7 C4 2.7200 . no
H7 H4 2.1900 . no
H9 H21 2.5600 1_545 no
H10 N3 2.6300 . no
H10 C11 2.9700 . no
H10 C12 3.0400 . no
H12 Mo1 3.6500 . no
H12 Br2 3.0300 . no
H12 N3 2.6200 . no
H13 Br1 3.2000 1_445 no
H13 H26 2.5600 1_545 no
H15 Br1 2.8800 2_556 no
H16 C17 2.7600 . no
H16 C18 2.8400 . no
H18 C11 2.7200 . no
H18 C16 2.8100 . no
H19 Br1 3.0300 1_455 no
H21 C9 2.9500 1_565 no
H21 H9 2.5600 1_565 no
H22 Mo1 3.2900 . no
H22 Br1 3.0900 . no
H22 N3 2.5400 . no
H24 Mo1 3.2800 . no
H24 N5 2.5500 . no
H25 C4 3.0900 1_455 no
H25 C5 2.8800 1_455 no
H26 Br1 3.1800 1_455 no
H26 H13 2.5600 1_565 no
H27 Br2 3.1600 1_565 no
H28 C7 3.0600 1_565 no
H28 C29 2.6200 . no
H28 C30 2.8300 . no
H30 C23 2.9100 . no
H30 C28 3.0400 . no
H30 C3 2.9800 2_555 no
H31 C27 2.9200 2_565 no
H31 C28 2.9200 2_565 no
H32 C32 3.0900 2_665 no
H33 Br2 3.0600 1_665 no
H34 Br1 2.9600 . no
H34 N5 2.7300 . no

loop_
_geom_hbond_atom_site_label_D
_geom_hbond_atom_site_label_H
_geom_hbond_atom_site_label_A
_geom_hbond_site_symmetry_A
_geom_hbond_distance_DH
_geom_hbond_distance_HA
_geom_hbond_distance_DA
_geom_hbond_angle_DHA
_geom_hbond_publ_flag
C15 H15 Br1 2_556 0.93 2.88 3.799(6) 171 yes
C2 H2 Br2 2_555 0.93 2.95 3.770(5) 147 yes
C33 H33 Br2 1_665 0.93 3.06 3.765(5) 134 yes
C19 H19 Br1 1_455 0.93 3.03 3.646(8) 126 yes

loop_
_geom_torsion_atom_site_label_1
_geom_torsion_atom_site_label_2
_geom_torsion_atom_site_label_3
_geom_torsion_atom_site_label_4
_geom_torsion
_geom_torsion_publ_flag
Br1 Mo1 N1 C1 -105.9(3) no
Br1 Mo1 N1 C5 81.3(3) no
Br2 Mo1 N1 C1 80.7(3) no
Br2 Mo1 N1 C5 -92.2(3) no
N2 Mo1 N1 C1 174.7(3) no
N2 Mo1 N1 C5 1.8(3) no
N3 Mo1 N1 C1 149.3(4) no
N3 Mo1 N1 C5 -23.6(5) no
N5 Mo1 N1 C1 -15.9(3) no
N5 Mo1 N1 C5 171.3(3) no
Br1 Mo1 N2 C6 -86.9(3) no
Br1 Mo1 N2 C10 81.8(3) no
Br2 Mo1 N2 C6 84.2(3) no
Br2 Mo1 N2 C10 -107.1(3) no
N1 Mo1 N2 C6 4.8(3) no
N1 Mo1 N2 C10 173.5(4) no
N3 Mo1 N2 C6 176.2(3) no
N3 Mo1 N2 C10 -15.1(3) no
Mo1 N1 C1 C2 -172.5(4) no
C5 N1 C1 C2 0.5(6) no
Mo1 N1 C5 C6 -7.6(4) no
C1 N1 C5 C6 179.2(4) no
Mo1 N1 C5 C4 172.7(3) no
C1 N1 C5 C4 -0.5(6) no
Mo1 N2 C6 C7 169.2(3) no
C6 N2 C10 C9 0.3(6) no
Mo1 N2 C10 C9 -168.4(4) no
Mo1 N2 C6 C5 -10.3(4) no
C10 N2 C6 C7 0.2(6) no
C10 N2 C6 C5 -179.4(4) no
C17 N4 C11 C12 143.3(5) no
N3 N4 C11 C16 140.1(5) no
N3 N4 C11 C12 -37.8(6) no
C11 N4 C17 C22 147.8(4) no
N3 N4 C17 C22 -31.1(6) no
C17 N4 C11 C16 -38.8(6) no
C11 N4 C17 C18 -33.1(6) no
N3 N4 C17 C18 148.0(4) no
N5 N6 C23 C28 154.0(3) no
C23 N6 C29 C34 127.0(4) no
C29 N6 C23 C28 -24.2(5) no
C29 N6 C23 C24 157.0(3) no
C23 N6 C29 C30 -52.5(5) no
N5 N6 C23 C24 -24.9(5) no
N5 N6 C29 C34 -51.2(5) no
N5 N6 C29 C30 129.3(4) no
N1 C1 C2 C3 0.8(7) no
C1 C2 C3 C4 -2.2(7) no
C2 C3 C4 C5 2.2(7) no
C3 C4 C5 N1 -0.9(7) no
C3 C4 C5 C6 179.5(4) no
N1 C5 C6 C7 -167.9(4) no
C4 C5 C6 N2 -168.7(4) no
C4 C5 C6 C7 11.8(7) no
N1 C5 C6 N2 11.6(5) no
N2 C6 C7 C8 -0.7(7) no
C5 C6 C7 C8 178.7(4) no
C6 C7 C8 C9 0.8(8) no
C7 C8 C9 C10 -0.3(8) no
C8 C9 C10 N2 -0.2(7) no
C12 C11 C16 C15 -1.4(9) no
N4 C11 C16 C15 -179.3(5) no
N4 C11 C12 C13 179.0(5) no
C16 C11 C12 C13 1.1(8) no
C11 C12 C13 C14 0.1(9) no
C12 C13 C14 C15 -1.0(11) no
C13 C14 C15 C16 0.7(11) no
C14 C15 C16 C11 0.5(11) no
N4 C17 C18 C19 179.9(4) no
C18 C17 C22 C21 0.0(7) no
C22 C17 C18 C19 -1.1(7) no
N4 C17 C22 C21 179.0(4) no
C17 C18 C19 C20 1.8(8) no
C18 C19 C20 C21 -1.4(9) no
C19 C20 C21 C22 0.3(9) no
C20 C21 C22 C17 0.4(8) no
C28 C23 C24 C25 0.7(5) no
N6 C23 C28 C27 179.5(4) no
N6 C23 C24 C25 179.5(3) no
C24 C23 C28 C27 -1.7(6) no
C23 C24 C25 C26 0.6(6) no
C24 C25 C26 C27 -0.8(7) no
C25 C26 C27 C28 -0.2(8) no
C26 C27 C28 C23 1.5(7) no
N6 C29 C30 C31 179.8(4) no
N6 C29 C34 C33 179.7(4) no
C30 C29 C34 C33 -0.8(7) no
C34 C29 C30 C31 0.3(7) no
C29 C30 C31 C32 -0.3(7) no
C30 C31 C32 C33 0.7(8) no
C31 C32 C33 C34 -1.2(8) no
C32 C33 C34 C29 1.2(8) no
